data_7703812
loop_
_publ_author_name
'Macaulay, Casper M.'
'Samolia, Madhu'
'Ferguson, Michael J.'
'Sydora, Orson L.'
'Ess, Daniel H.'
'Stradiotto, Mark'
'Turculet, Laura'

_publ_section_title
;
 Synthetic investigations of low-coordinate (N-phosphino-amidinate) nickel
 chemistry: agostic alkyl complexes and benzene insertion into Ni-H.
;
_journal_issue 15
_journal_name_full 'Dalton transactions (Cambridge, England : 2003)'
_journal_page_first 4811
_journal_page_last 4816
_journal_paper_doi 10.1039/d0dt00527d
_journal_volume 49
_journal_year 2020
_chemical_formula_moiety 'C32 H51 N2 Ni P'
_chemical_formula_sum 'C32 H51 N2 Ni P'
_chemical_formula_weight 553.42
_space_group_crystal_system monoclinic
_space_group_IT_number 14
_space_group_name_Hall '-P 2ybc'
_space_group_name_H-M_alt 'P 1 21/c 1'
_atom_sites_solution_hydrogens geom
_audit_creation_method SHELXL-2017/1
_audit_update_record
;
2019-08-30 deposited with the CCDC.	2020-03-19 downloaded from the CCDC.
;
_cell_angle_alpha 90
_cell_angle_beta 103.4830(9)
_cell_angle_gamma 90
_cell_formula_units_Z 4
_cell_length_a 17.7217(3)
_cell_length_b 10.9584(2)
_cell_length_c 16.7015(3)
_cell_measurement_reflns_used 9946
_cell_measurement_temperature 173(2)
_cell_measurement_theta_max 72.04
_cell_measurement_theta_min 4.78
_cell_volume 3154.06(10)
_computing_cell_refinement 'Bruker SAINT'
_computing_data_collection 'Bruker APEX2'
_computing_data_reduction 'Bruker SAINT'
_computing_molecular_graphics 'Bruker SHELXTL'
_computing_publication_material 'Bruker SHELXTL'
_computing_structure_refinement 'SHELXL-2017/1 (Sheldrick, 2017)'
_computing_structure_solution 'SHELXT-2014/5 (Sheldrick 2015)'
_diffrn_ambient_temperature 173(2)
_diffrn_measured_fraction_theta_full 0.982
_diffrn_measured_fraction_theta_max 0.977
_diffrn_measurement_device_type 'Bruker APEX-II CCD'
_diffrn_measurement_method '\f and \w scans'
_diffrn_radiation_type CuK\a
_diffrn_radiation_wavelength 1.54178
_diffrn_reflns_av_R_equivalents 0.0306
_diffrn_reflns_av_unetI/netI 0.0575
_diffrn_reflns_Laue_measured_fraction_full 0.982
_diffrn_reflns_Laue_measured_fraction_max 0.977
_diffrn_reflns_limit_h_max 21
_diffrn_reflns_limit_h_min -21
_diffrn_reflns_limit_k_max 13
_diffrn_reflns_limit_k_min -13
_diffrn_reflns_limit_l_max 16
_diffrn_reflns_limit_l_min -19
_diffrn_reflns_number 21523
_diffrn_reflns_point_group_measured_fraction_full 0.982
_diffrn_reflns_point_group_measured_fraction_max 0.977
_diffrn_reflns_theta_full 67.679
_diffrn_reflns_theta_max 72.366
_diffrn_reflns_theta_min 2.564
_exptl_absorpt_coefficient_mu 1.509
_exptl_absorpt_correction_T_max 0.9593
_exptl_absorpt_correction_T_min 0.8302
_exptl_absorpt_correction_type numerical
_exptl_absorpt_process_details
; 
 SADABS 2016/2: Krause, L., Herbst-Irmer, R., Sheldrick G.M. & Stalke D., 
 J. Appl. Cryst. 48 (2015) 3-10 
;
_exptl_crystal_colour orange
_exptl_crystal_density_diffrn 1.165
_exptl_crystal_description plate
_exptl_crystal_F_000 1200
_exptl_crystal_size_max 0.127
_exptl_crystal_size_mid 0.059
_exptl_crystal_size_min 0.036
_refine_diff_density_max 0.236
_refine_diff_density_min -0.555
_refine_diff_density_rms 0.044
_refine_ls_extinction_method none
_refine_ls_goodness_of_fit_ref 1.035
_refine_ls_hydrogen_treatment constr
_refine_ls_matrix_type full
_refine_ls_number_parameters 359
_refine_ls_number_reflns 6104
_refine_ls_number_restraints 8
_refine_ls_restrained_S_all 1.035
_refine_ls_R_factor_all 0.0407
_refine_ls_R_factor_gt 0.0347
_refine_ls_shift/su_max 0.001
_refine_ls_shift/su_mean 0.000
_refine_ls_structure_factor_coef Fsqd
_refine_ls_weighting_details 'w=1/[\s^2^(Fo^2^)+(0.0253P)^2^+0.9953P] where P=(Fo^2^+2Fc^2^)/3'
_refine_ls_weighting_scheme calc
_refine_ls_wR_factor_gt 0.0889
_refine_ls_wR_factor_ref 0.0937
_reflns_Friedel_coverage 0.000
_reflns_number_gt 5306
_reflns_number_total 6104
_reflns_threshold_expression 'I > 2\s(I)'
_cod_data_source_file d0dt00527d3.cif
_cod_data_source_block dal1850
_cod_depositor_comments 'Adding full bibliography for 7703811--7703812.cif.'
_cod_original_sg_symbol_H-M 'P 21/c'
_cod_database_code 7703812
_shelx_shelxl_version_number 2017/1
_shelx_space_group_comment
; 
The symmetry employed for this shelxl refinement is uniquely defined 
by the following loop, which should always be used as a source of 
symmetry information in preference to the above space-group names. 
They are only intended as comments. 
;
_shelx_estimated_absorpt_t_min 0.831
_shelx_estimated_absorpt_t_max 0.948

loop_
_space_group_symop_operation_xyz
'x, y, z'
'-x, y+1/2, -z+1/2'
'-x, -y, -z'
'x, -y-1/2, z-1/2'

loop_
_atom_site_label
_atom_site_type_symbol
_atom_site_fract_x
_atom_site_fract_y
_atom_site_fract_z
_atom_site_U_iso_or_equiv
_atom_site_adp_type
_atom_site_occupancy
_atom_site_site_symmetry_order
_atom_site_calc_flag
_atom_site_refinement_flags_posn
_atom_site_refinement_flags_adp
_atom_site_refinement_flags_occupancy
_atom_site_disorder_assembly
_atom_site_disorder_group
Ni1 Ni 0.29727(2) 0.54255(2) 0.55257(2) 0.03313(9) Uani 1 1 d . . . . .
P1 P 0.21443(2) 0.45234(3) 0.46206(2) 0.02890(10) Uani 1 1 d . . . . .
N1 N 0.16652(7) 0.56635(11) 0.40565(8) 0.0314(3) Uani 1 1 d . . . . .
N2 N 0.25079(7) 0.68996(10) 0.49968(8) 0.0272(2) Uani 1 1 d . . . . .
C1 C 0.19064(8) 0.67586(13) 0.43461(9) 0.0280(3) Uani 1 1 d . . . . .
C2A C 0.36307(19) 0.4091(3) 0.5995(2) 0.0380(7) Uani 0.668(5) 1 d D . P A 1
H2AA H 0.333030 0.333321 0.600989 0.046 Uiso 0.668(5) 1 calc R U P A 1
H2AB H 0.404119 0.393794 0.569428 0.046 Uiso 0.668(5) 1 calc R U P A 1
C3A C 0.3967(4) 0.4593(9) 0.6862(4) 0.0455(7) Uani 0.668(5) 1 d D . P A 1
C4A C 0.3929(9) 0.5993(9) 0.6784(8) 0.0564(17) Uani 0.668(5) 1 d D . P A 1
H4AA H 0.425187 0.626230 0.641395 0.068 Uiso 0.668(5) 1 calc R U P A 1
H4AB H 0.339073 0.624548 0.655934 0.068 Uiso 0.668(5) 1 calc R U P A 1
H4AC H 0.412033 0.636163 0.732770 0.068 Uiso 0.668(5) 1 calc R U P A 1
C5A C 0.3465(4) 0.4216(4) 0.7433(3) 0.100(2) Uani 0.668(5) 1 d D . P A 1
H5AA H 0.368448 0.454041 0.798492 0.120 Uiso 0.668(5) 1 calc R U P A 1
H5AB H 0.293991 0.453886 0.722809 0.120 Uiso 0.668(5) 1 calc R U P A 1
H5AC H 0.344468 0.332342 0.745729 0.120 Uiso 0.668(5) 1 calc R U P A 1
C6A C 0.4810(3) 0.4177(6) 0.7187(3) 0.113(2) Uani 0.668(5) 1 d D . P A 1
H6AA H 0.512152 0.443427 0.680365 0.136 Uiso 0.668(5) 1 calc R U P A 1
H6AB H 0.501983 0.454437 0.772819 0.136 Uiso 0.668(5) 1 calc R U P A 1
H6AC H 0.482611 0.328550 0.723761 0.136 Uiso 0.668(5) 1 calc R U P A 1
C2B C 0.3321(5) 0.4070(6) 0.6261(5) 0.0536(19) Uani 0.332(5) 1 d D . P A 2
H2BA H 0.293381 0.383745 0.657587 0.064 Uiso 0.332(5) 1 calc R U P A 2
H2BB H 0.345767 0.334874 0.596704 0.064 Uiso 0.332(5) 1 calc R U P A 2
C3B C 0.4032(8) 0.4671(19) 0.6803(8) 0.0455(7) Uani 0.332(5) 1 d D . P A 2
C4B C 0.3833(19) 0.601(2) 0.6907(18) 0.0564(17) Uani 0.332(5) 1 d D . P A 2
H4BA H 0.366900 0.639141 0.636459 0.068 Uiso 0.332(5) 1 calc R U P A 2
H4BB H 0.341094 0.605774 0.719479 0.068 Uiso 0.332(5) 1 calc R U P A 2
H4BC H 0.429097 0.643134 0.722950 0.068 Uiso 0.332(5) 1 calc R U P A 2
C5B C 0.4287(5) 0.4065(7) 0.7637(5) 0.074(3) Uani 0.332(5) 1 d D . P A 2
H5BA H 0.474562 0.448494 0.796124 0.089 Uiso 0.332(5) 1 calc R U P A 2
H5BB H 0.386577 0.410950 0.792588 0.089 Uiso 0.332(5) 1 calc R U P A 2
H5BC H 0.441440 0.320829 0.756358 0.089 Uiso 0.332(5) 1 calc R U P A 2
C6B C 0.4706(5) 0.4631(10) 0.6370(6) 0.091(3) Uani 0.332(5) 1 d D . P A 2
H6BA H 0.454604 0.502161 0.582877 0.109 Uiso 0.332(5) 1 calc R U P A 2
H6BB H 0.515342 0.506526 0.670328 0.109 Uiso 0.332(5) 1 calc R U P A 2
H6BC H 0.484793 0.377980 0.629997 0.109 Uiso 0.332(5) 1 calc R U P A 2
C11 C 0.25379(9) 0.36089(14) 0.38701(10) 0.0353(3) Uani 1 1 d . . . . .
C12 C 0.31919(11) 0.43902(19) 0.36733(13) 0.0503(4) Uani 1 1 d . . . . .
H12A H 0.359131 0.453242 0.417923 0.060 Uiso 1 1 calc R U . . .
H12B H 0.342157 0.396216 0.327268 0.060 Uiso 1 1 calc R U . . .
H12C H 0.297981 0.517420 0.344254 0.060 Uiso 1 1 calc R U . . .
C13 C 0.28676(12) 0.23716(16) 0.42221(12) 0.0487(4) Uani 1 1 d . . . . .
H13A H 0.245003 0.187434 0.434728 0.058 Uiso 1 1 calc R U . . .
H13B H 0.309277 0.194756 0.381636 0.058 Uiso 1 1 calc R U . . .
H13C H 0.327008 0.250443 0.472692 0.058 Uiso 1 1 calc R U . . .
C14 C 0.19251(11) 0.34073(16) 0.30628(11) 0.0441(4) Uani 1 1 d . . . . .
H14A H 0.150038 0.290995 0.317172 0.053 Uiso 1 1 calc R U . . .
H14B H 0.172124 0.419764 0.283604 0.053 Uiso 1 1 calc R U . . .
H14C H 0.216300 0.298560 0.266617 0.053 Uiso 1 1 calc R U . . .
C15 C 0.13747(10) 0.37241(14) 0.50193(12) 0.0412(4) Uani 1 1 d . . . . .
C16 C 0.10964(12) 0.46767(18) 0.55594(14) 0.0520(5) Uani 1 1 d . . . . .
H16A H 0.153209 0.492438 0.600750 0.062 Uiso 1 1 calc R U . . .
H16B H 0.089352 0.539077 0.522474 0.062 Uiso 1 1 calc R U . . .
H16C H 0.068581 0.432325 0.579108 0.062 Uiso 1 1 calc R U . . .
C17 C 0.16829(16) 0.2620(2) 0.55590(19) 0.0780(8) Uani 1 1 d . . . . .
H17A H 0.212393 0.287023 0.600001 0.094 Uiso 0.668(5) 1 calc R U P . .
H17B H 0.127109 0.229263 0.580016 0.094 Uiso 0.668(5) 1 calc R U P . .
H17C H 0.185085 0.198939 0.522201 0.094 Uiso 0.668(5) 1 calc R U P . .
H17D H 0.137332 0.189794 0.534810 0.094 Uiso 0.332(5) 1 calc R U P . .
H17F H 0.222616 0.247554 0.554796 0.094 Uiso 0.332(5) 1 calc R U P . .
H17E H 0.164639 0.277877 0.612611 0.094 Uiso 0.332(5) 1 calc R U P . .
C18 C 0.06867(12) 0.3354(2) 0.43274(16) 0.0639(6) Uani 1 1 d . . . . .
H18A H 0.049570 0.406863 0.398752 0.077 Uiso 1 1 calc R U . . .
H18B H 0.085118 0.272637 0.398619 0.077 Uiso 1 1 calc R U . . .
H18C H 0.027141 0.302960 0.456434 0.077 Uiso 1 1 calc R U . . .
C21 C 0.14454(9) 0.78025(13) 0.38954(9) 0.0314(3) Uani 1 1 d . . . . .
C22 C 0.06478(10) 0.76271(16) 0.36074(10) 0.0392(4) Uani 1 1 d . . . . .
H22 H 0.042099 0.687443 0.370906 0.047 Uiso 1 1 calc R U . . .
C23 C 0.01819(11) 0.85414(19) 0.31737(12) 0.0508(5) Uani 1 1 d . . . . .
H23 H -0.036200 0.841829 0.299391 0.061 Uiso 1 1 calc R U . . .
C24 C 0.05070(13) 0.96295(17) 0.30030(12) 0.0544(5) Uani 1 1 d . . . . .
H24 H 0.018969 1.025068 0.270042 0.065 Uiso 1 1 calc R U . . .
C25 C 0.12957(13) 0.98052(16) 0.32757(12) 0.0512(5) Uani 1 1 d . . . . .
H25 H 0.152155 1.054654 0.315081 0.061 Uiso 1 1 calc R U . . .
C26 C 0.17661(11) 0.89097(14) 0.37322(10) 0.0396(4) Uani 1 1 d . . . . .
H26 H 0.230583 0.905436 0.393227 0.048 Uiso 1 1 calc R U . . .
C31 C 0.27647(8) 0.80525(12) 0.53604(8) 0.0275(3) Uani 1 1 d . . . . .
C32 C 0.23208(9) 0.87152(13) 0.58082(9) 0.0310(3) Uani 1 1 d . . . . .
C33 C 0.26289(10) 0.98002(14) 0.61915(11) 0.0386(3) Uani 1 1 d . . . . .
H33 H 0.233814 1.025548 0.649942 0.046 Uiso 1 1 calc R U . . .
C34 C 0.33489(11) 1.02218(14) 0.61302(11) 0.0430(4) Uani 1 1 d . . . . .
H34 H 0.354161 1.097314 0.638024 0.052 Uiso 1 1 calc R U . . .
C35 C 0.37862(10) 0.95523(14) 0.57067(11) 0.0392(4) Uani 1 1 d . . . . .
H35 H 0.428277 0.984443 0.567386 0.047 Uiso 1 1 calc R U . . .
C36 C 0.35146(9) 0.84535(13) 0.53250(9) 0.0316(3) Uani 1 1 d . . . . .
C37 C 0.15406(10) 0.82683(14) 0.59198(11) 0.0365(3) Uani 1 1 d . . . . .
H37 H 0.138414 0.755386 0.554544 0.044 Uiso 1 1 calc R U . . .
C38 C 0.09075(11) 0.92447(17) 0.56798(15) 0.0541(5) Uani 1 1 d . . . . .
H38A H 0.041468 0.892209 0.576029 0.065 Uiso 1 1 calc R U . . .
H38B H 0.105399 0.996860 0.602564 0.065 Uiso 1 1 calc R U . . .
H38C H 0.084936 0.946694 0.510025 0.065 Uiso 1 1 calc R U . . .
C39 C 0.16090(14) 0.7827(2) 0.68035(13) 0.0579(5) Uani 1 1 d . . . . .
H39A H 0.110135 0.754181 0.686499 0.069 Uiso 1 1 calc R U . . .
H39B H 0.198341 0.715482 0.692417 0.069 Uiso 1 1 calc R U . . .
H39C H 0.178610 0.850040 0.718715 0.069 Uiso 1 1 calc R U . . .
C40 C 0.40116(9) 0.77037(16) 0.48784(11) 0.0388(3) Uani 1 1 d . . . . .
H40 H 0.386773 0.682873 0.492575 0.047 Uiso 1 1 calc R U . . .
C41 C 0.38402(17) 0.8003(3) 0.39682(15) 0.0770(8) Uani 1 1 d . . . . .
H41A H 0.417024 0.750362 0.370191 0.092 Uiso 1 1 calc R U . . .
H41B H 0.329357 0.782937 0.371780 0.092 Uiso 1 1 calc R U . . .
H41C H 0.394577 0.886861 0.389612 0.092 Uiso 1 1 calc R U . . .
C42 C 0.48849(11) 0.7813(2) 0.52668(17) 0.0627(6) Uani 1 1 d . . . . .
H42A H 0.498396 0.761642 0.585456 0.075 Uiso 1 1 calc R U . . .
H42B H 0.517088 0.724346 0.499468 0.075 Uiso 1 1 calc R U . . .
H42C H 0.505663 0.864874 0.519894 0.075 Uiso 1 1 calc R U . . .

loop_
_atom_site_aniso_label
_atom_site_aniso_U_11
_atom_site_aniso_U_22
_atom_site_aniso_U_33
_atom_site_aniso_U_23
_atom_site_aniso_U_13
_atom_site_aniso_U_12
Ni1 0.03797(15) 0.02391(14) 0.03168(16) -0.00011(9) -0.00370(11) 0.00151(10)
P1 0.03068(18) 0.02198(17) 0.0316(2) -0.00066(13) 0.00237(14) -0.00009(12)
N1 0.0322(6) 0.0254(6) 0.0326(7) -0.0002(5) -0.0009(5) 0.0018(5)
N2 0.0298(6) 0.0224(5) 0.0282(6) -0.0017(4) 0.0043(4) -0.0002(4)
C1 0.0292(6) 0.0256(6) 0.0287(7) 0.0019(5) 0.0055(5) 0.0019(5)
C2A 0.0419(16) 0.0355(13) 0.0325(16) 0.0007(11) 0.0007(11) 0.0090(11)
C3A 0.0584(16) 0.0407(15) 0.0309(12) 0.0041(10) -0.0025(10) 0.0046(12)
C4A 0.090(4) 0.0435(11) 0.029(4) -0.0006(18) 0.001(2) -0.0118(17)
C5A 0.188(6) 0.072(3) 0.050(2) -0.0119(18) 0.051(3) -0.059(3)
C6A 0.086(3) 0.134(5) 0.086(4) -0.024(3) -0.045(3) 0.037(3)
C2B 0.073(5) 0.031(3) 0.044(4) 0.008(3) -0.012(3) -0.002(3)
C3B 0.0584(16) 0.0407(15) 0.0309(12) 0.0041(10) -0.0025(10) 0.0046(12)
C4B 0.090(4) 0.0435(11) 0.029(4) -0.0006(18) 0.001(2) -0.0118(17)
C5B 0.082(6) 0.058(4) 0.060(5) 0.026(3) -0.030(4) -0.009(4)
C6B 0.074(5) 0.114(8) 0.090(7) 0.013(5) 0.029(5) 0.039(5)
C11 0.0370(8) 0.0314(7) 0.0351(8) -0.0036(6) 0.0037(6) 0.0034(6)
C12 0.0472(10) 0.0581(11) 0.0494(11) -0.0063(8) 0.0185(8) -0.0057(8)
C13 0.0579(11) 0.0389(9) 0.0459(10) -0.0046(7) 0.0053(8) 0.0187(8)
C14 0.0532(10) 0.0372(8) 0.0364(9) -0.0063(7) -0.0005(7) 0.0010(7)
C15 0.0419(9) 0.0277(7) 0.0574(11) 0.0032(7) 0.0184(8) -0.0009(6)
C16 0.0515(11) 0.0494(10) 0.0622(13) -0.0058(9) 0.0274(9) -0.0035(8)
C17 0.0794(16) 0.0516(12) 0.119(2) 0.0444(14) 0.0553(16) 0.0151(11)
C18 0.0465(11) 0.0598(12) 0.0883(17) -0.0245(11) 0.0214(11) -0.0225(9)
C21 0.0374(8) 0.0275(7) 0.0268(7) -0.0021(5) 0.0022(6) 0.0055(6)
C22 0.0375(8) 0.0394(8) 0.0375(9) -0.0015(7) 0.0023(6) 0.0063(6)
C23 0.0442(9) 0.0564(11) 0.0450(10) -0.0027(8) -0.0034(8) 0.0182(8)
C24 0.0703(13) 0.0419(10) 0.0422(10) 0.0011(7) -0.0049(9) 0.0242(9)
C25 0.0752(13) 0.0281(8) 0.0424(10) 0.0037(7) -0.0024(9) 0.0070(8)
C26 0.0518(9) 0.0271(7) 0.0350(9) 0.0013(6) 0.0000(7) 0.0020(6)
C31 0.0328(7) 0.0219(6) 0.0255(7) 0.0021(5) 0.0020(5) -0.0002(5)
C32 0.0367(7) 0.0252(7) 0.0298(7) 0.0010(5) 0.0048(6) 0.0014(5)
C33 0.0480(9) 0.0276(7) 0.0381(9) -0.0042(6) 0.0060(7) 0.0024(6)
C34 0.0501(9) 0.0263(7) 0.0461(10) -0.0035(6) -0.0021(7) -0.0063(7)
C35 0.0369(8) 0.0331(8) 0.0435(9) 0.0051(6) 0.0009(7) -0.0080(6)
C36 0.0339(7) 0.0284(7) 0.0304(8) 0.0056(5) 0.0032(6) -0.0007(6)
C37 0.0420(8) 0.0293(7) 0.0413(9) -0.0044(6) 0.0157(7) -0.0002(6)
C38 0.0432(9) 0.0395(9) 0.0834(15) -0.0058(9) 0.0227(9) 0.0045(8)
C39 0.0733(14) 0.0589(12) 0.0475(12) 0.0014(9) 0.0264(10) -0.0118(10)
C40 0.0385(8) 0.0401(8) 0.0400(9) 0.0027(7) 0.0133(7) -0.0014(6)
C41 0.0964(19) 0.0950(19) 0.0487(14) 0.0185(12) 0.0351(12) 0.0332(15)
C42 0.0378(10) 0.0622(13) 0.0900(17) -0.0091(11) 0.0187(10) -0.0049(9)

loop_
_atom_type_symbol
_atom_type_description
_atom_type_scat_dispersion_real
_atom_type_scat_dispersion_imag
_atom_type_scat_source
C C 0.0181 0.0091 'International Tables Vol C Tables 4.2.6.8 and 6.1.1.4'
H H 0.0000 0.0000 'International Tables Vol C Tables 4.2.6.8 and 6.1.1.4'
N N 0.0311 0.0180 'International Tables Vol C Tables 4.2.6.8 and 6.1.1.4'
P P 0.2955 0.4335 'International Tables Vol C Tables 4.2.6.8 and 6.1.1.4'
Ni Ni -3.0029 0.5091 'International Tables Vol C Tables 4.2.6.8 and 6.1.1.4'

loop_
_geom_angle_atom_site_label_1
_geom_angle_atom_site_label_2
_geom_angle_atom_site_label_3
_geom_angle
_geom_angle_site_symmetry_1
_geom_angle_site_symmetry_3
_geom_angle_publ_flag
C2A Ni1 N2 167.84(12) . . ?
N2 Ni1 C2B 166.3(3) . . ?
C2A Ni1 P1 101.08(9) . . ?
N2 Ni1 P1 84.97(4) . . ?
C2B Ni1 P1 99.3(2) . . ?
C2A Ni1 C4A 67.1(3) . . ?
N2 Ni1 C4A 108.4(3) . . ?
P1 Ni1 C4A 165.2(2) . . ?
N1 P1 C11 104.09(7) . . ?
N1 P1 C15 103.53(7) . . ?
C11 P1 C15 113.98(8) . . ?
N1 P1 Ni1 103.44(5) . . ?
C11 P1 Ni1 115.49(5) . . ?
C15 P1 Ni1 114.27(6) . . ?
C1 N1 P1 113.09(10) . . ?
C1 N2 C31 124.05(11) . . ?
C1 N2 Ni1 116.59(9) . . ?
C31 N2 Ni1 119.04(9) . . ?
N1 C1 N2 121.80(12) . . ?
N1 C1 C21 114.51(12) . . ?
N2 C1 C21 123.69(13) . . ?
C3A C2A Ni1 100.2(4) . . ?
C5A C3A C2A 110.0(5) . . ?
C5A C3A C6A 111.3(6) . . ?
C2A C3A C6A 111.1(6) . . ?
C5A C3A C4A 107.8(6) . . ?
C2A C3A C4A 106.1(7) . . ?
C6A C3A C4A 110.2(8) . . ?
C3A C4A Ni1 80.1(6) . . ?
C3B C2B Ni1 98.2(7) . . ?
C5B C3B C2B 112.7(11) . . ?
C5B C3B C4B 110.1(16) . . ?
C2B C3B C4B 107.6(16) . . ?
C5B C3B C6B 108.9(12) . . ?
C2B C3B C6B 109.6(11) . . ?
C4B C3B C6B 107.9(15) . . ?
C12 C11 C14 107.84(15) . . ?
C12 C11 C13 109.56(15) . . ?
C14 C11 C13 109.65(13) . . ?
C12 C11 P1 105.28(11) . . ?
C14 C11 P1 111.63(11) . . ?
C13 C11 P1 112.68(12) . . ?
C18 C15 C17 110.36(19) . . ?
C18 C15 C16 108.44(16) . . ?
C17 C15 C16 108.12(18) . . ?
C18 C15 P1 112.04(14) . . ?
C17 C15 P1 112.97(13) . . ?
C16 C15 P1 104.59(11) . . ?
C26 C21 C22 118.61(14) . . ?
C26 C21 C1 124.21(14) . . ?
C22 C21 C1 117.16(14) . . ?
C23 C22 C21 120.73(17) . . ?
C24 C23 C22 120.25(18) . . ?
C25 C24 C23 119.43(16) . . ?
C24 C25 C26 120.88(18) . . ?
C21 C26 C25 120.05(17) . . ?
C32 C31 C36 120.61(13) . . ?
C32 C31 N2 121.33(13) . . ?
C36 C31 N2 117.78(13) . . ?
C33 C32 C31 118.34(14) . . ?
C33 C32 C37 119.15(14) . . ?
C31 C32 C37 122.45(13) . . ?
C34 C33 C32 121.21(16) . . ?
C35 C34 C33 119.98(15) . . ?
C34 C35 C36 121.30(15) . . ?
C35 C36 C31 118.47(15) . . ?
C35 C36 C40 120.86(14) . . ?
C31 C36 C40 120.66(13) . . ?
C32 C37 C39 110.52(15) . . ?
C32 C37 C38 111.98(13) . . ?
C39 C37 C38 111.16(16) . . ?
C41 C40 C36 111.81(15) . . ?
C41 C40 C42 110.70(18) . . ?
C36 C40 C42 113.09(15) . . ?

loop_
_geom_bond_atom_site_label_1
_geom_bond_atom_site_label_2
_geom_bond_distance
_geom_bond_site_symmetry_2
_geom_bond_publ_flag
Ni1 C2A 1.920(3) . ?
Ni1 N2 1.9310(12) . ?
Ni1 C2B 1.935(6) . ?
Ni1 P1 2.0934(4) . ?
Ni1 C4A 2.452(15) . ?
P1 N1 1.6723(12) . ?
P1 C11 1.8628(16) . ?
P1 C15 1.8693(17) . ?
N1 C1 1.3268(19) . ?
N2 C1 1.3421(18) . ?
N2 C31 1.4293(17) . ?
C1 C21 1.5020(19) . ?
C2A C3A 1.533(7) . ?
C3A C5A 1.505(7) . ?
C3A C6A 1.535(8) . ?
C3A C4A 1.540(7) . ?
C2B C3B 1.520(14) . ?
C3B C5B 1.513(13) . ?
C3B C4B 1.526(14) . ?
C3B C6B 1.534(14) . ?
C11 C12 1.537(2) . ?
C11 C14 1.537(2) . ?
C11 C13 1.538(2) . ?
C15 C18 1.526(3) . ?
C15 C17 1.532(3) . ?
C15 C16 1.534(2) . ?
C21 C26 1.393(2) . ?
C21 C22 1.396(2) . ?
C22 C23 1.390(2) . ?
C23 C24 1.383(3) . ?
C24 C25 1.379(3) . ?
C25 C26 1.394(2) . ?
C31 C32 1.407(2) . ?
C31 C36 1.414(2) . ?
C32 C33 1.399(2) . ?
C32 C37 1.519(2) . ?
C33 C34 1.383(3) . ?
C34 C35 1.376(3) . ?
C35 C36 1.395(2) . ?
C36 C40 1.521(2) . ?
C37 C39 1.531(3) . ?
C37 C38 1.534(2) . ?
C40 C41 1.515(3) . ?
C40 C42 1.537(2) . ?

loop_
_geom_torsion_atom_site_label_1
_geom_torsion_atom_site_label_2
_geom_torsion_atom_site_label_3
_geom_torsion_atom_site_label_4
_geom_torsion
_geom_torsion_site_symmetry_1
_geom_torsion_site_symmetry_2
_geom_torsion_site_symmetry_3
_geom_torsion_site_symmetry_4
_geom_torsion_publ_flag
C2A Ni1 P1 N1 -168.30(12) . . . . ?
N2 Ni1 P1 N1 1.04(6) . . . . ?
C2B Ni1 P1 N1 168.0(3) . . . . ?
C4A Ni1 P1 N1 155.9(10) . . . . ?
C2A Ni1 P1 C11 -55.26(13) . . . . ?
N2 Ni1 P1 C11 114.07(7) . . . . ?
C2B Ni1 P1 C11 -79.0(3) . . . . ?
C4A Ni1 P1 C11 -91.1(10) . . . . ?
C2A Ni1 P1 C15 79.88(13) . . . . ?
N2 Ni1 P1 C15 -110.78(7) . . . . ?
C2B Ni1 P1 C15 56.1(3) . . . . ?
C4A Ni1 P1 C15 44.0(10) . . . . ?
C11 P1 N1 C1 -123.86(12) . . . . ?
C15 P1 N1 C1 116.71(12) . . . . ?
Ni1 P1 N1 C1 -2.78(12) . . . . ?
C2A Ni1 N2 C1 121.2(5) . . . . ?
C2B Ni1 N2 C1 -108.3(9) . . . . ?
P1 Ni1 N2 C1 0.74(10) . . . . ?
C4A Ni1 N2 C1 -172.7(3) . . . . ?
C2A Ni1 N2 C31 -65.0(5) . . . . ?
C2B Ni1 N2 C31 65.5(9) . . . . ?
P1 Ni1 N2 C31 174.55(11) . . . . ?
C4A Ni1 N2 C31 1.1(3) . . . . ?
P1 N1 C1 N2 3.91(19) . . . . ?
P1 N1 C1 C21 -175.22(11) . . . . ?
C31 N2 C1 N1 -176.49(14) . . . . ?
Ni1 N2 C1 N1 -3.02(19) . . . . ?
C31 N2 C1 C21 2.5(2) . . . . ?
Ni1 N2 C1 C21 176.02(11) . . . . ?
N2 Ni1 C2A C3A 86.8(6) . . . . ?
P1 Ni1 C2A C3A -154.2(3) . . . . ?
C4A Ni1 C2A C3A 16.4(4) . . . . ?
Ni1 C2A C3A C5A 90.9(6) . . . . ?
Ni1 C2A C3A C6A -145.3(5) . . . . ?
Ni1 C2A C3A C4A -25.5(7) . . . . ?
C5A C3A C4A Ni1 -98.2(5) . . . . ?
C2A C3A C4A Ni1 19.7(5) . . . . ?
C6A C3A C4A Ni1 140.1(5) . . . . ?
N2 Ni1 C2B C3B -84.4(14) . . . . ?
P1 Ni1 C2B C3B 168.2(8) . . . . ?
Ni1 C2B C3B C5B 158.3(11) . . . . ?
Ni1 C2B C3B C4B 36.8(14) . . . . ?
Ni1 C2B C3B C6B -80.3(12) . . . . ?
N1 P1 C11 C12 71.83(12) . . . . ?
C15 P1 C11 C12 -176.10(12) . . . . ?
Ni1 P1 C11 C12 -40.82(13) . . . . ?
N1 P1 C11 C14 -44.91(13) . . . . ?
C15 P1 C11 C14 67.16(14) . . . . ?
Ni1 P1 C11 C14 -157.57(10) . . . . ?
N1 P1 C11 C13 -168.81(12) . . . . ?
C15 P1 C11 C13 -56.75(14) . . . . ?
Ni1 P1 C11 C13 78.53(13) . . . . ?
N1 P1 C15 C18 54.22(14) . . . . ?
C11 P1 C15 C18 -58.18(15) . . . . ?
Ni1 P1 C15 C18 165.98(12) . . . . ?
N1 P1 C15 C17 179.61(17) . . . . ?
C11 P1 C15 C17 67.21(19) . . . . ?
Ni1 P1 C15 C17 -68.62(17) . . . . ?
N1 P1 C15 C16 -63.04(14) . . . . ?
C11 P1 C15 C16 -175.44(12) . . . . ?
Ni1 P1 C15 C16 48.73(14) . . . . ?
N1 C1 C21 C26 -142.19(16) . . . . ?
N2 C1 C21 C26 38.7(2) . . . . ?
N1 C1 C21 C22 36.2(2) . . . . ?
N2 C1 C21 C22 -142.95(15) . . . . ?
C26 C21 C22 C23 -0.6(3) . . . . ?
C1 C21 C22 C23 -179.03(16) . . . . ?
C21 C22 C23 C24 1.7(3) . . . . ?
C22 C23 C24 C25 -0.8(3) . . . . ?
C23 C24 C25 C26 -1.1(3) . . . . ?
C22 C21 C26 C25 -1.3(3) . . . . ?
C1 C21 C26 C25 177.02(16) . . . . ?
C24 C25 C26 C21 2.2(3) . . . . ?
C1 N2 C31 C32 70.33(19) . . . . ?
Ni1 N2 C31 C32 -102.99(13) . . . . ?
C1 N2 C31 C36 -115.69(16) . . . . ?
Ni1 N2 C31 C36 70.99(15) . . . . ?
C36 C31 C32 C33 2.2(2) . . . . ?
N2 C31 C32 C33 176.04(13) . . . . ?
C36 C31 C32 C37 -175.05(14) . . . . ?
N2 C31 C32 C37 -1.2(2) . . . . ?
C31 C32 C33 C34 0.4(2) . . . . ?
C37 C32 C33 C34 177.82(15) . . . . ?
C32 C33 C34 C35 -2.0(3) . . . . ?
C33 C34 C35 C36 0.8(3) . . . . ?
C34 C35 C36 C31 1.8(2) . . . . ?
C34 C35 C36 C40 -178.33(15) . . . . ?
C32 C31 C36 C35 -3.3(2) . . . . ?
N2 C31 C36 C35 -177.38(13) . . . . ?
C32 C31 C36 C40 176.82(13) . . . . ?
N2 C31 C36 C40 2.8(2) . . . . ?
C33 C32 C37 C39 -70.14(19) . . . . ?
C31 C32 C37 C39 107.12(17) . . . . ?
C33 C32 C37 C38 54.4(2) . . . . ?
C31 C32 C37 C38 -128.36(16) . . . . ?
C35 C36 C40 C41 -93.5(2) . . . . ?
C31 C36 C40 C41 86.3(2) . . . . ?
C35 C36 C40 C42 32.3(2) . . . . ?
C31 C36 C40 C42 -147.89(16) . . . . ?
